data_4340936
loop_
_publ_author_name
'Habjani\<c, Jelena'
'Juri\'c, Marijana'
'Popovi\'c, Jasminka'
'Mol\<canov, Kre\<simir'
'Paji\'c, Damir'

_publ_section_title
;
 A 3D oxalate-based network as a precursor for the CoMn&#x2082;O&#x2084;
 spinel: synthesis and structural and magnetic studies.
;
_journal_issue 18
_journal_name_full 'Inorganic chemistry'
_journal_page_first 9633
_journal_page_last 9643
_journal_paper_doi 10.1021/ic501134y
_journal_volume 53
_journal_year 2014
_chemical_absolute_configuration ad
_chemical_formula_moiety '2(C3 Mn O6), C30 H24 Co N6, 0.67(O3)'
_chemical_formula_sum 'C36 H24 Co Mn2 N6 O14'
_chemical_formula_weight 933.44
_space_group_IT_number 213
_symmetry_cell_setting cubic
_symmetry_space_group_name_Hall 'P 4bd 2ab 3'
_symmetry_space_group_name_H-M 'P 41 3 2'
_audit_creation_date 2013-01-21T14:32:41-00:00
_audit_creation_method 'WinGX routine CIF_UPDATE'
_cell_angle_alpha 90
_cell_angle_beta 90
_cell_angle_gamma 90
_cell_formula_units_Z 4
_cell_length_a 15.6685(1)
_cell_length_b 15.6685(1)
_cell_length_c 15.6685(1)
_cell_measurement_reflns_used 3872
_cell_measurement_temperature 293(2)
_cell_measurement_theta_max 75.2654
_cell_measurement_theta_min 3.9867
_cell_volume 3846.65(4)
_computing_cell_refinement
;
        CrysAlisPro, Agilent Technologies,
        Version 1.171.35.21 (release 20-01-2012 CrysAlis171 .NET)
        (compiled Jan 23 2012,18:06:46)
;
_computing_data_collection
;
        CrysAlisPro, Agilent Technologies,
        Version 1.171.35.21 (release 20-01-2012 CrysAlis171 .NET)
        (compiled Jan 23 2012,18:06:46)
;
_computing_data_reduction
;
        CrysAlisPro, Agilent Technologies,
        Version 1.171.35.21 (release 20-01-2012 CrysAlis171 .NET)
        (compiled Jan 23 2012,18:06:46)
;
_computing_molecular_graphics 'Ortep-3 for Windows (Farrugia, 1997)'
_computing_publication_material 'WinGX publication routines (Farrugia, 1999)'
_computing_structure_refinement 'SHELXL-97 (Sheldrick, 1997)'
_computing_structure_solution 'SHELXS-86 (Sheldrick, 1986)'
_diffrn_ambient_temperature 293(2)
_diffrn_measured_fraction_theta_full 0.97
_diffrn_measured_fraction_theta_max 0.97
_diffrn_measurement_device_type 'Xcalibur, Ruby, Nova'
_diffrn_measurement_method 'CCD, \w scans'
_diffrn_radiation_probe x-ray
_diffrn_radiation_type CuK\a
_diffrn_radiation_wavelength 1.54179
_diffrn_reflns_av_R_equivalents 0.0239
_diffrn_reflns_limit_h_max 18
_diffrn_reflns_limit_h_min -18
_diffrn_reflns_limit_k_max 13
_diffrn_reflns_limit_k_min -13
_diffrn_reflns_limit_l_max 18
_diffrn_reflns_limit_l_min -18
_diffrn_reflns_number 6299
_diffrn_reflns_theta_full 75.44
_diffrn_reflns_theta_max 75.44
_diffrn_reflns_theta_min 3.99
_exptl_absorpt_coefficient_mu 9.270
_exptl_absorpt_correction_T_max 1
_exptl_absorpt_correction_T_min 0.73733
_exptl_absorpt_correction_type multi-scan
_exptl_crystal_colour yellow
_exptl_crystal_density_diffrn 1.612
_exptl_crystal_density_method 'not measured'
_exptl_crystal_description prism
_exptl_crystal_F_000 2016
_exptl_crystal_size_max 0.1
_exptl_crystal_size_mid 0.1
_exptl_crystal_size_min 0.1
_refine_diff_density_max 0.361
_refine_diff_density_min -0.141
_refine_ls_abs_structure_details 'Flack H D (1983), Acta Cryst. A39, 876-881'
_refine_ls_abs_structure_Flack -0.020(5)
_refine_ls_extinction_coef 0.00044(6)
_refine_ls_extinction_expression Fc^*^=kFc[1+0.001xFc^2^\l^3^/sin(2\q)]^-1/4^
_refine_ls_extinction_method SHELXL
_refine_ls_goodness_of_fit_ref 1.072
_refine_ls_hydrogen_treatment constr
_refine_ls_matrix_type full
_refine_ls_number_parameters 94
_refine_ls_number_reflns 1305
_refine_ls_number_restraints 0
_refine_ls_restrained_S_all 1.072
_refine_ls_R_factor_gt 0.0278
_refine_ls_shift/su_max 0
_refine_ls_structure_factor_coef Fsqd
_refine_ls_weighting_details 'calc w=1/[\s^2^(Fo^2^)+(0.0447P)^2^+0.6840P] where P=(Fo^2^+2Fc^2^)/3'
_refine_ls_weighting_scheme calc
_refine_ls_wR_factor_ref 0.0748
_reflns_number_gt 1253
_reflns_number_total 1305
_reflns_threshold_expression >2sigma(I)
_cod_data_source_file ic501134y_si_002.cif
_cod_data_source_block marijana-zuti-aps
_cod_depositor_comments 'Adding full bibliography for 4340936--4340937.cif.'
_cod_original_formula_sum ' C36 H24 Co Mn2 N6 O14'
_cod_database_code 4340936

loop_
_symmetry_equiv_pos_as_xyz
'x, y, z'
'x+1/2, -y+1/2, -z'
'-x+1/2, -y, z+1/2'
'-x, y+1/2, -z+1/2'
'-y+1/4, x+3/4, z+1/4'
'y+3/4, x+1/4, -z+1/4'
'y+1/4, -x+1/4, z+3/4'
'-y+3/4, -x+3/4, -z+3/4'
'y, z, x'
'-y+1/2, -z, x+1/2'
'y+1/2, -z+1/2, -x'
'-y, z+1/2, -x+1/2'
'-z+1/4, y+3/4, x+1/4'
'-z+3/4, -y+3/4, -x+3/4'
'z+1/4, -y+1/4, x+3/4'
'z+3/4, y+1/4, -x+1/4'
'z, x, y'
'-z, x+1/2, -y+1/2'
'-z+1/2, -x, y+1/2'
'z+1/2, -x+1/2, -y'
'-x+3/4, -z+3/4, -y+3/4'
'-x+1/4, z+3/4, y+1/4'
'x+1/4, -z+1/4, y+3/4'
'x+3/4, z+1/4, -y+1/4'

loop_
_atom_site_label
_atom_site_type_symbol
_atom_site_fract_x
_atom_site_fract_y
_atom_site_fract_z
_atom_site_U_iso_or_equiv
_atom_site_adp_type
_atom_site_occupancy
_atom_site_calc_flag
_atom_site_refinement_flags
Co1 Co 0.625 0.875 0.125 0.02948(18) Uani 1 d S
N1 N 0.75987(10) 0.89048(12) 0.12995(11) 0.0402(4) Uani 1 d .
C1 C 0.81667(15) 0.82624(18) 0.13682(16) 0.0553(6) Uani 1 d .
H1 H 0.7968 0.7703 0.1379 0.066 Uiso 1 calc R
C2 C 0.90302(17) 0.8407(2) 0.14230(19) 0.0732(8) Uani 1 d .
H2 H 0.9408 0.7954 0.1483 0.088 Uiso 1 calc R
C3 C 0.93249(17) 0.9228(3) 0.13878(19) 0.0753(9) Uani 1 d .
H3 H 0.9908 0.9337 0.1411 0.09 Uiso 1 calc R
C4 C 0.87494(17) 0.9901(2) 0.13175(16) 0.0616(7) Uani 1 d .
H4 H 0.894 1.0462 0.1296 0.074 Uiso 1 calc R
C5 C 0.78838(13) 0.97137(15) 0.12802(13) 0.0420(5) Uani 1 d .
Mn2 Mn 0.90045(2) 0.40045(2) 0.09955(2) 0.04163(18) Uani 1 d S
O1 O 0.89218(11) 0.53746(10) 0.11496(9) 0.0494(4) Uani 1 d .
O2 O 0.88493(11) 0.41483(9) 0.23662(10) 0.0466(4) Uani 1 d .
C6 C 0.875 0.56097(13) 0.18903(13) 0.0398(6) Uani 1 d S
C7 C 0.875 0.49009(12) 0.25991(12) 0.0374(6) Uani 1 d S
O3 O 0.8421(7) 0.875 -0.0921(7) 0.378(15) Uani 0.67 d SP

loop_
_atom_site_aniso_label
_atom_site_aniso_U_11
_atom_site_aniso_U_22
_atom_site_aniso_U_33
_atom_site_aniso_U_23
_atom_site_aniso_U_13
_atom_site_aniso_U_12
Co1 0.02948(18) 0.02948(18) 0.02948(18) 0.00143(15) -0.00143(15) 0.00143(15)
N1 0.0311(8) 0.0483(10) 0.0413(9) 0.0043(7) -0.0006(6) -0.0002(7)
C1 0.0374(12) 0.0659(16) 0.0625(15) 0.0081(11) -0.0013(10) 0.0117(10)
C2 0.0360(13) 0.108(3) 0.0758(19) 0.0043(17) -0.0038(12) 0.0145(13)
C3 0.0342(13) 0.127(3) 0.0647(18) -0.0100(17) -0.0031(11) -0.0124(15)
C4 0.0479(14) 0.089(2) 0.0476(14) -0.0088(12) 0.0016(11) -0.0264(14)
C5 0.0373(10) 0.0572(13) 0.0314(9) -0.0007(9) -0.0006(8) -0.0141(9)
Mn2 0.04163(18) 0.04163(18) 0.04163(18) -0.00085(13) -0.00085(13) 0.00085(13)
O1 0.0689(11) 0.0421(8) 0.0373(8) 0.0030(6) 0.0047(7) 0.0003(7)
O2 0.0612(10) 0.0366(8) 0.0421(8) 0.0031(6) -0.0015(7) 0.0019(7)
C6 0.0401(15) 0.0397(9) 0.0397(9) 0.0045(11) -0.0021(8) -0.0021(8)
C7 0.0346(14) 0.0389(9) 0.0389(9) 0.0056(11) -0.0033(8) -0.0033(8)
O3 0.258(19) 0.62(6) 0.258(19) -0.009(13) 0.03(2) -0.009(13)

loop_
_atom_type_symbol
_atom_type_description
_atom_type_scat_dispersion_real
_atom_type_scat_dispersion_imag
_atom_type_scat_source
C C 0.0181 0.0091 'International Tables Vol C Tables 4.2.6.8 and 6.1.1.4'
H H 0 0 'International Tables Vol C Tables 4.2.6.8 and 6.1.1.4'
Co Co -2.3653 3.6143 'International Tables Vol C Tables 4.2.6.8 and 6.1.1.4'
Mn Mn -0.5299 2.8052 'International Tables Vol C Tables 4.2.6.8 and 6.1.1.4'
N N 0.0311 0.018 'International Tables Vol C Tables 4.2.6.8 and 6.1.1.4'
O O 0.0492 0.0322 'International Tables Vol C Tables 4.2.6.8 and 6.1.1.4'

loop_
_geom_angle_atom_site_label_1
_geom_angle_atom_site_label_2
_geom_angle_atom_site_label_3
_geom_angle
_geom_angle_site_symmetry_1
_geom_angle_site_symmetry_3
N1 Co1 N1 77.00(10) 14_565 20_566
N1 Co1 N1 94.65(6) 14_565 6_455
N1 Co1 N1 167.79(10) 20_566 6_455
N1 Co1 N1 167.79(10) 14_565 10_664
N1 Co1 N1 94.65(6) 20_566 10_664
N1 Co1 N1 94.90(10) 6_455 10_664
N1 Co1 N1 94.65(6) 14_565 22_654
N1 Co1 N1 94.90(10) 20_566 22_654
N1 Co1 N1 94.65(6) 6_455 22_654
N1 Co1 N1 77.00(10) 10_664 22_654
N1 Co1 N1 94.90(10) 14_565 .
N1 Co1 N1 94.65(6) 20_566 .
N1 Co1 N1 77.00(10) 6_455 .
N1 Co1 N1 94.65(6) 10_664 .
N1 Co1 N1 167.79(10) 22_654 .
C5 N1 C1 119.11(19) . .
C5 N1 Co1 115.89(14) . .
C1 N1 Co1 124.98(16) . .
N1 C1 C2 122.1(3) . .
N1 C1 H1 118.9 . .
C2 C1 H1 118.9 . .
C3 C2 C1 119.0(3) . .
C3 C2 H2 120.5 . .
C1 C2 H2 120.5 . .
C2 C3 C4 119.8(2) . .
C2 C3 H3 120.1 . .
C4 C3 H3 120.1 . .
C5 C4 C3 118.5(3) . .
C5 C4 H4 120.8 . .
C3 C4 H4 120.8 . .
N1 C5 C4 121.5(2) . .
N1 C5 C5 115.61(12) . 6_455
C4 C5 C5 122.88(17) . 6_455
O1 Mn2 O1 99.41(5) 11_556 18_645
O1 Mn2 O1 99.41(5) 11_556 .
O1 Mn2 O1 99.41(5) 18_645 .
O1 Mn2 O2 77.30(5) 11_556 11_556
O1 Mn2 O2 93.64(6) 18_645 11_556
O1 Mn2 O2 166.92(6) . 11_556
O1 Mn2 O2 93.64(6) 11_556 .
O1 Mn2 O2 166.92(6) 18_645 .
O1 Mn2 O2 77.30(5) . .
O2 Mn2 O2 90.20(6) 11_556 .
O1 Mn2 O2 166.92(6) 11_556 18_645
O1 Mn2 O2 77.30(5) 18_645 18_645
O1 Mn2 O2 93.64(6) . 18_645
O2 Mn2 O2 90.20(6) 11_556 18_645
O2 Mn2 O2 90.20(6) . 18_645
C6 O1 Mn2 114.19(15) . .
C7 O2 Mn2 113.72(14) . .
O1 C6 O1 126.6(3) . 21_655
O1 C6 C7 116.69(14) . .
O1 C6 C7 116.69(14) 21_655 .
O2 C7 O2 124.9(3) . 21_655
O2 C7 C6 117.56(13) . .
O2 C7 C6 117.56(13) 21_655 .
O3 O3 O3 60.000(2) 17_654 8_664

loop_
_geom_bond_atom_site_label_1
_geom_bond_atom_site_label_2
_geom_bond_distance
_geom_bond_site_symmetry_2
Co1 N1 2.1285(16) 14_565
Co1 N1 2.1285(16) 20_566
Co1 N1 2.1285(16) 6_455
Co1 N1 2.1285(16) 10_664
Co1 N1 2.1285(16) 22_654
Co1 N1 2.1285(16) .
N1 C5 1.344(3) .
N1 C1 1.348(3) .
C1 C2 1.375(4) .
C1 H1 0.93 .
C2 C3 1.368(5) .
C2 H2 0.93 .
C3 C4 1.391(5) .
C3 H3 0.93 .
C4 C5 1.389(3) .
C4 H4 0.93 .
C5 C5 1.488(5) 6_455
Mn2 O1 2.1641(16) 11_556
Mn2 O1 2.1641(16) 18_645
Mn2 O1 2.1641(16) .
Mn2 O2 2.1731(16) 11_556
Mn2 O2 2.1731(16) .
Mn2 O2 2.1731(16) 18_645
O1 C6 1.247(2) .
O2 C7 1.244(2) .
C6 O1 1.247(2) 21_655
C6 C7 1.571(4) .
C7 O2 1.244(2) 21_655
O3 O3 1.26(3) 17_654
O3 O3 1.26(3) 8_664

loop_
_geom_torsion_atom_site_label_1
_geom_torsion_atom_site_label_2
_geom_torsion_atom_site_label_3
_geom_torsion_atom_site_label_4
_geom_torsion
_geom_torsion_site_symmetry_1
_geom_torsion_site_symmetry_4
N1 Co1 N1 C5 93.83(15) 14_565 .
N1 Co1 N1 C5 171.15(15) 20_566 .
N1 Co1 N1 C5 0.18(11) 6_455 .
N1 Co1 N1 C5 -93.79(18) 10_664 .
N1 Co1 N1 C5 -47.50(14) 22_654 .
N1 Co1 N1 C1 -87.84(19) 14_565 .
N1 Co1 N1 C1 -10.53(19) 20_566 .
N1 Co1 N1 C1 178.5(2) 6_455 .
N1 Co1 N1 C1 84.54(16) 10_664 .
N1 Co1 N1 C1 130.82(19) 22_654 .
C5 N1 C1 C2 0.3(4) . .
Co1 N1 C1 C2 -178.0(2) . .
N1 C1 C2 C3 -1.5(4) . .
C1 C2 C3 C4 1.5(4) . .
C2 C3 C4 C5 -0.3(4) . .
C1 N1 C5 C4 0.9(3) . .
Co1 N1 C5 C4 179.33(17) . .
C1 N1 C5 C5 -178.9(2) . 6_455
Co1 N1 C5 C5 -0.5(3) . 6_455
C3 C4 C5 N1 -0.9(4) . .
C3 C4 C5 C5 178.9(3) . 6_455
O1 Mn2 O1 C6 -97.94(16) 11_556 .
O1 Mn2 O1 C6 160.79(12) 18_645 .
O2 Mn2 O1 C6 -23.7(4) 11_556 .
O2 Mn2 O1 C6 -6.31(11) . .
O2 Mn2 O1 C6 83.07(12) 18_645 .
O1 Mn2 O2 C7 101.79(11) 11_556 .
O1 Mn2 O2 C7 -73.8(3) 18_645 .
O1 Mn2 O2 C7 2.96(11) . .
O2 Mn2 O2 C7 179.08(11) 11_556 .
O2 Mn2 O2 C7 -90.72(15) 18_645 .
Mn2 O1 C6 O1 -171.78(13) . 21_655
Mn2 O1 C6 C7 8.22(13) . .
Mn2 O2 C7 O2 -179.88(12) . 21_655
Mn2 O2 C7 C6 0.12(12) . .
O1 C6 C7 O2 -5.87(12) . .
O1 C6 C7 O2 174.13(12) 21_655 .
O1 C6 C7 O2 174.13(12) . 21_655
O1 C6 C7 O2 -5.87(12) 21_655 21_655
